data_7220672
loop_
_publ_author_name
'Panda, Tarun Kanti Kanti'
'Naktode, Kishor'
'Mallik, Bhabani S.'
'Nayek, Hari Pada'
'Reddy, Th Dhileep'

_publ_section_title
;
 Heavier Group 2 Metal Complexes with Flexible Scorpionate Ligand based on
 2-Mercaptopyridine
;
_journal_name_full 'RSC Adv.'
_journal_paper_doi 10.1039/C5RA04696C
_journal_year 2015
_chemical_formula_moiety 'C32 H44 B2 Ba N4 O3 S4'
_chemical_formula_sum 'C32 H44 B2 Ba N4 O3 S4'
_chemical_formula_weight 819.91
_space_group_crystal_system monoclinic
_space_group_IT_number 14
_space_group_name_Hall '-P 2ybc'
_space_group_name_H-M_alt 'P 1 21/c 1'
_symmetry_space_group_name_Hall '-P 2ybc'
_symmetry_space_group_name_H-M 'P 1 21/c 1'
_atom_sites_solution_hydrogens geom
_audit_creation_date 2015-05-28
_audit_creation_method
;
Olex2 1.2-alpha
(compiled 2015.05.19 svn.r3182 for OlexSys, GUI svn.r3563)
;
_audit_update_record
;
2015-05-29 deposited with the CCDC.
2015-06-03 downloaded from the CCDC.
;
_cell_angle_alpha 90
_cell_angle_beta 132.543(2)
_cell_angle_gamma 90
_cell_formula_units_Z 4
_cell_length_a 13.7544(7)
_cell_length_b 17.7876(6)
_cell_length_c 20.3426(6)
_cell_measurement_reflns_used 5683
_cell_measurement_temperature 150(2)
_cell_measurement_theta_max 29.02
_cell_measurement_theta_min 2.95
_cell_volume 3666.9(3)
_computing_cell_refinement
'CrysAlisPro, Agilent Technologies,Version 1.171.35.19 (release 27-10-2011CrysAlis171 .NET)(compiled Oct 27'
_computing_data_collection
'CrysAlisPro, Agilent Technologies,Version 1.171.35.19 (release 27-10-2011CrysAlis171 .NET)(compiled Oct 27'
_computing_data_reduction
'CrysAlisPro, Agilent Technologies,Version 1.171.35.19 (release 27-10-2011CrysAlis171 .NET)(compiled Oct 27'
_computing_molecular_graphics 'Olex2 (Dolomanov et al., 2009)'
_computing_publication_material 'Olex2 (Dolomanov et al., 2009)'
_computing_structure_refinement 'ShelXL (Sheldrick, 2015)'
_computing_structure_solution 'SHELXL-2014/7 (Sheldrick, 2014)'
_diffrn_ambient_temperature 150(2)
_diffrn_measured_fraction_theta_full 0.999
_diffrn_measured_fraction_theta_max 0.999
_diffrn_measurement_device_type 'SuperNova, Dual, Mo at zero, Eos'
_diffrn_radiation_type MoK\a
_diffrn_radiation_wavelength 0.71073
_diffrn_reflns_av_R_equivalents 0.0316
_diffrn_reflns_av_unetI/netI 0.0720
_diffrn_reflns_laue_measured_fraction_full 0.999
_diffrn_reflns_laue_measured_fraction_max 0.999
_diffrn_reflns_limit_h_max 12
_diffrn_reflns_limit_h_min -17
_diffrn_reflns_limit_k_max 8
_diffrn_reflns_limit_k_min -22
_diffrn_reflns_limit_l_max 25
_diffrn_reflns_limit_l_min -18
_diffrn_reflns_number 12832
_diffrn_reflns_point_group_measured_fraction_full 0.999
_diffrn_reflns_point_group_measured_fraction_max 0.999
_diffrn_reflns_theta_full 26.497
_diffrn_reflns_theta_max 26.497
_diffrn_reflns_theta_min 2.950
_exptl_absorpt_coefficient_mu 1.349
_exptl_absorpt_correction_T_max 1.00000
_exptl_absorpt_correction_T_min 0.84776
_exptl_absorpt_correction_type multi-scan
_exptl_crystal_colour yellow
_exptl_crystal_colour_primary yellow
_exptl_crystal_density_diffrn 1.485
_exptl_crystal_description block
_exptl_crystal_F_000 1672
_exptl_crystal_size_max 0.24
_exptl_crystal_size_mid 0.22
_exptl_crystal_size_min 0.19
_refine_diff_density_max 1.026
_refine_diff_density_min -1.149
_refine_diff_density_rms 0.092
_refine_ls_extinction_method none
_refine_ls_goodness_of_fit_ref 1.038
_refine_ls_hydrogen_treatment constr
_refine_ls_matrix_type full
_refine_ls_number_parameters 416
_refine_ls_number_reflns 7159
_refine_ls_number_restraints 30
_refine_ls_restrained_S_all 1.040
_refine_ls_R_factor_all 0.0459
_refine_ls_R_factor_gt 0.0365
_refine_ls_shift/su_max 0.003
_refine_ls_shift/su_mean 0.000
_refine_ls_structure_factor_coef Fsqd
_refine_ls_weighting_details 'w=1/[\s^2^(Fo^2^)] where P=(Fo^2^+2Fc^2^)/3'
_refine_ls_weighting_scheme calc
_refine_ls_wR_factor_gt 0.0596
_refine_ls_wR_factor_ref 0.0691
_reflns_Friedel_coverage 0.000
_reflns_number_gt 6060
_reflns_number_total 7159
_reflns_threshold_expression 'I > 2\s(I)'
_cod_data_source_file c5ra04696c2.cif
_cod_data_source_block 4
_cod_database_code 7220672
_shelx_space_group_comment
;
The symmetry employed for this shelxl refinement is uniquely defined
by the following loop, which should always be used as a source of
symmetry information in preference to the above space-group names.
They are only intended as comments.
;
_olex2_refinement_description
;
1. Twinned data refinement
 Scales: 0.6469(11) 0.3531(11)
2. Fixed Uiso
 At 1.2 times of:
  All B(H,H) groups, All C(H) groups, All C(H,H) groups
3. Rigid body (RIGU) restrains
 O2, C28, C27, C26, C25
 with sigma for 1-2 distances of 0.004 and sigma for 1-3 distances of 0.004
4.a Secondary CH2 refined with riding coordinates:
 B1(H1A,H1B), B2(H2A,H2B), C21(H21A,H21B), C22(H22A,H22B), C23(H23A,H23B),
 C24(H24A,H24B), C25(H25A,H25B), C26(H26A,H26B), C27(H27A,H27B), C28(H28A,H28B),
  C29(H29A,H29B), C30(H30A,H30B), C31(H31A,H31B), C32(H32A,H32B)
4.b Aromatic/amide H refined with riding coordinates:
 C1(H1), C2(H2), C3(H3), C4(H4), C6(H6), C7(H7), C8(H8), C9(H9), C12(H12),
 C13(H13), C14(H14), C15(H15), C16(H16), C17(H17), C18(H18), C19(H19)
;
_shelx_shelxl_version_number 2014/7
_olex2_submission_special_instructions 'No special instructions were received'

loop_
_space_group_symop_operation_xyz
'x, y, z'
'-x, y+1/2, -z+1/2'
'-x, -y, -z'
'x, -y-1/2, z-1/2'

loop_
_atom_site_label
_atom_site_type_symbol
_atom_site_fract_x
_atom_site_fract_y
_atom_site_fract_z
_atom_site_U_iso_or_equiv
_atom_site_adp_type
_atom_site_occupancy
_atom_site_site_symmetry_order
_atom_site_calc_flag
_atom_site_refinement_flags_posn
_atom_site_refinement_flags_adp
Ba1 Ba 0.25230(2) -0.23828(2) 0.25346(2) 0.01789(7) Uani 1 1 d . .
S1 S 0.51284(10) -0.21570(7) 0.28106(8) 0.0252(3) Uani 1 1 d . .
S2 S 0.20800(11) -0.06637(7) 0.29623(8) 0.0251(3) Uani 1 1 d . .
S3 S 0.39769(11) -0.41333(7) 0.31118(8) 0.0264(3) Uani 1 1 d . .
S4 S 0.05661(11) -0.26435(7) 0.28994(8) 0.0258(3) Uani 1 1 d . .
B1 B 0.3802(4) -0.0647(3) 0.2467(4) 0.0215(11) Uani 1 1 d . .
H1A H 0.4065 -0.0583 0.2132 0.026 Uiso 1 1 calc R .
H1B H 0.3171 -0.1056 0.2197 0.026 Uiso 1 1 calc R .
B2 B 0.1232(5) -0.4136(3) 0.2545(4) 0.0217(11) Uani 1 1 d . .
H2A H 0.0292 -0.4194 0.2191 0.026 Uiso 1 1 calc R .
H2B H 0.1357 -0.3730 0.2289 0.026 Uiso 1 1 calc R .
N1 N 0.5046(3) -0.0857(2) 0.3457(2) 0.0195(9) Uani 1 1 d . .
N2 N 0.3128(3) 0.0088(2) 0.2405(2) 0.0178(8) Uani 1 1 d . .
N3 N 0.1799(3) -0.48727(18) 0.2518(2) 0.0159(7) Uani 1 1 d . .
N4 N 0.1955(3) -0.3931(2) 0.3554(2) 0.0193(9) Uani 1 1 d . .
O1 O 0.4293(3) -0.2347(2) 0.43424(15) 0.0320(8) Uani 1 1 d . .
O2 O 0.1765(3) -0.2958(2) 0.09668(19) 0.0313(8) Uani 1 1 d . U
O3 O 0.0105(3) -0.1777(2) 0.10306(19) 0.0299(8) Uani 1 1 d . .
C1 C 0.5500(4) -0.0378(3) 0.4135(3) 0.0258(11) Uani 1 1 d . .
H1 H 0.4987 0.0036 0.4012 0.031 Uiso 1 1 calc R .
C2 C 0.6683(4) -0.0481(3) 0.4991(3) 0.0343(14) Uani 1 1 d . .
H2 H 0.6973 -0.0146 0.5443 0.041 Uiso 1 1 calc R .
C3 C 0.7430(5) -0.1101(3) 0.5158(3) 0.0374(14) Uani 1 1 d . .
H3 H 0.8246 -0.1181 0.5728 0.045 Uiso 1 1 calc R .
C4 C 0.6973(4) -0.1593(3) 0.4493(3) 0.0284(12) Uani 1 1 d . .
H4 H 0.7490 -0.2003 0.4612 0.034 Uiso 1 1 calc R .
C5 C 0.5730(4) -0.1493(3) 0.3624(3) 0.0227(11) Uani 1 1 d . .
C6 C 0.3338(4) 0.0728(3) 0.2136(3) 0.0225(11) Uani 1 1 d . .
H6 H 0.3941 0.0710 0.2068 0.027 Uiso 1 1 calc R .
C7 C 0.2695(4) 0.1390(3) 0.1966(3) 0.0233(11) Uani 1 1 d . .
H7 H 0.2847 0.1815 0.1780 0.028 Uiso 1 1 calc R .
C8 C 0.1806(4) 0.1405(3) 0.2082(3) 0.0255(11) Uani 1 1 d . .
H8 H 0.1340 0.1843 0.1963 0.031 Uiso 1 1 calc R .
C9 C 0.1620(4) 0.0781(3) 0.2370(3) 0.0237(10) Uani 1 1 d . .
H9 H 0.1030 0.0804 0.2450 0.028 Uiso 1 1 calc R .
C10 C 0.2290(4) 0.0097(2) 0.2552(3) 0.0186(9) Uani 1 1 d . .
C11 C 0.2968(4) -0.4898(2) 0.2699(3) 0.0173(10) Uani 1 1 d . .
C12 C 0.3296(4) -0.5587(2) 0.2547(3) 0.0238(10) Uani 1 1 d . .
H12 H 0.4057 -0.5614 0.2640 0.029 Uiso 1 1 calc R .
C13 C 0.2545(4) -0.6209(3) 0.2271(3) 0.0273(12) Uani 1 1 d . .
H13 H 0.2793 -0.6654 0.2179 0.033 Uiso 1 1 calc R .
C14 C 0.1384(4) -0.6184(3) 0.2122(3) 0.0256(11) Uani 1 1 d . .
H14 H 0.0860 -0.6608 0.1944 0.031 Uiso 1 1 calc R .
C15 C 0.1073(4) -0.5514(3) 0.2252(3) 0.0211(11) Uani 1 1 d . .
H15 H 0.0308 -0.5488 0.2154 0.025 Uiso 1 1 calc R .
C16 C 0.2850(4) -0.4406(3) 0.4240(3) 0.0220(11) Uani 1 1 d . .
H16 H 0.3140 -0.4816 0.4129 0.026 Uiso 1 1 calc R .
C17 C 0.3347(5) -0.4305(3) 0.5093(3) 0.0318(13) Uani 1 1 d . .
H17 H 0.3977 -0.4632 0.5550 0.038 Uiso 1 1 calc R .
C18 C 0.2889(5) -0.3707(3) 0.5255(3) 0.0324(13) Uani 1 1 d . .
H18 H 0.3176 -0.3638 0.5816 0.039 Uiso 1 1 calc R .
C19 C 0.2012(4) -0.3220(3) 0.4578(3) 0.0306(12) Uani 1 1 d . .
H19 H 0.1702 -0.2819 0.4687 0.037 Uiso 1 1 calc R .
C20 C 0.1555(4) -0.3303(3) 0.3716(3) 0.0228(11) Uani 1 1 d . .
C21 C 0.5430(4) -0.2830(3) 0.4924(3) 0.0402(15) Uani 1 1 d . .
H21A H 0.5923 -0.2845 0.4741 0.048 Uiso 1 1 calc R .
H21B H 0.5165 -0.3338 0.4916 0.048 Uiso 1 1 calc R .
C22 C 0.6263(5) -0.2486(4) 0.5853(4) 0.0486(18) Uani 1 1 d . .
H22A H 0.6770 -0.2867 0.6315 0.058 Uiso 1 1 calc R .
H22B H 0.6857 -0.2105 0.5956 0.058 Uiso 1 1 calc R .
C23 C 0.5227(5) -0.2148(4) 0.5817(3) 0.054(2) Uani 1 1 d . .
H23A H 0.5589 -0.1743 0.6246 0.065 Uiso 1 1 calc R .
H23B H 0.4846 -0.2524 0.5931 0.065 Uiso 1 1 calc R .
C24 C 0.4216(4) -0.1855(3) 0.4869(3) 0.0344(13) Uani 1 1 d . .
H24A H 0.3338 -0.1868 0.4657 0.041 Uiso 1 1 calc R .
H24B H 0.4419 -0.1342 0.4836 0.041 Uiso 1 1 calc R .
C25 C 0.0440(5) -0.3225(3) 0.0295(3) 0.0393(13) Uani 1 1 d . U
H25A H 0.0016 -0.3000 -0.0279 0.047 Uiso 1 1 calc R .
H25B H -0.0073 -0.3107 0.0449 0.047 Uiso 1 1 calc R .
C26 C 0.0566(6) -0.4056(3) 0.0268(4) 0.0597(18) Uani 1 1 d . U
H26A H -0.0200 -0.4264 -0.0303 0.072 Uiso 1 1 calc R .
H26B H 0.0680 -0.4306 0.0740 0.072 Uiso 1 1 calc R .
C27 C 0.1783(6) -0.4127(4) 0.0406(5) 0.085(3) Uani 1 1 d . U
H27A H 0.2258 -0.4586 0.0725 0.101 Uiso 1 1 calc R .
H27B H 0.1558 -0.4126 -0.0160 0.101 Uiso 1 1 calc R .
C28 C 0.2587(5) -0.3449(3) 0.0949(3) 0.0443(15) Uani 1 1 d . U
H28A H 0.3363 -0.3597 0.1551 0.053 Uiso 1 1 calc R .
H28B H 0.2871 -0.3191 0.0683 0.053 Uiso 1 1 calc R .
C29 C 0.0017(5) -0.1197(4) 0.0490(3) 0.0490(17) Uani 1 1 d . .
H29A H -0.0255 -0.1413 -0.0050 0.059 Uiso 1 1 calc R .
H29B H 0.0867 -0.0956 0.0819 0.059 Uiso 1 1 calc R .
C30 C -0.0983(5) -0.0638(3) 0.0266(3) 0.0484(17) Uani 1 1 d . .
H30A H -0.1423 -0.0393 -0.0300 0.058 Uiso 1 1 calc R .
H30B H -0.0586 -0.0260 0.0729 0.058 Uiso 1 1 calc R .
C31 C -0.1925(5) -0.1141(3) 0.0217(3) 0.0421(15) Uani 1 1 d . .
H31A H -0.2447 -0.0855 0.0291 0.050 Uiso 1 1 calc R .
H31B H -0.2509 -0.1416 -0.0341 0.050 Uiso 1 1 calc R .
C32 C -0.0974(4) -0.1658(3) 0.0995(3) 0.0309(12) Uani 1 1 d . .
H32A H -0.0654 -0.1430 0.1544 0.037 Uiso 1 1 calc R .
H32B H -0.1398 -0.2131 0.0909 0.037 Uiso 1 1 calc R .

loop_
_atom_site_aniso_label
_atom_site_aniso_U_11
_atom_site_aniso_U_22
_atom_site_aniso_U_33
_atom_site_aniso_U_23
_atom_site_aniso_U_13
_atom_site_aniso_U_12
Ba1 0.0170(2) 0.01533(11) 0.01603(12) -0.00018(11) 0.00904(18) 0.00001(10)
S1 0.0255(6) 0.0185(6) 0.0326(7) -0.0031(5) 0.0200(6) 0.0006(5)
S2 0.0313(6) 0.0176(6) 0.0295(6) -0.0026(5) 0.0218(6) -0.0021(5)
S3 0.0250(6) 0.0167(6) 0.0340(7) -0.0014(5) 0.0185(6) -0.0011(5)
S4 0.0303(6) 0.0191(6) 0.0330(7) 0.0071(5) 0.0234(6) 0.0071(5)
B1 0.016(2) 0.021(3) 0.016(2) -0.005(3) 0.006(2) -0.003(2)
B2 0.016(2) 0.020(3) 0.017(2) -0.003(3) 0.006(2) -0.003(2)
N1 0.0161(18) 0.025(2) 0.0157(18) -0.0012(17) 0.0099(16) -0.0013(16)
N2 0.0174(19) 0.0182(19) 0.0150(19) -0.0038(17) 0.0098(16) -0.0015(16)
N3 0.019(2) 0.0128(17) 0.0144(17) -0.0005(17) 0.0107(17) -0.0013(15)
N4 0.0157(18) 0.020(2) 0.0182(19) 0.0015(17) 0.0099(16) -0.0029(16)
O1 0.025(2) 0.042(2) 0.0157(14) 0.0011(14) 0.0081(17) 0.0073(17)
O2 0.0305(17) 0.033(2) 0.0248(17) -0.0070(16) 0.0163(15) -0.0017(16)
O3 0.0280(18) 0.029(2) 0.0237(17) 0.0061(16) 0.0139(16) 0.0072(16)
C1 0.030(3) 0.028(3) 0.022(2) -0.006(2) 0.019(2) -0.004(2)
C2 0.035(3) 0.042(4) 0.019(3) -0.013(3) 0.015(2) -0.018(3)
C3 0.028(3) 0.046(4) 0.020(3) 0.003(3) 0.009(2) -0.008(3)
C4 0.026(3) 0.028(3) 0.024(3) 0.003(2) 0.014(2) -0.001(2)
C5 0.012(2) 0.031(3) 0.020(2) 0.006(2) 0.009(2) 0.001(2)
C6 0.015(2) 0.026(3) 0.020(2) -0.008(2) 0.009(2) -0.0072(19)
C7 0.026(2) 0.013(2) 0.028(3) -0.005(2) 0.017(2) -0.008(2)
C8 0.026(2) 0.020(2) 0.031(3) 0.001(2) 0.020(2) 0.006(2)
C9 0.023(2) 0.021(2) 0.033(3) 0.000(2) 0.021(2) 0.002(2)
C10 0.016(2) 0.020(2) 0.017(2) -0.002(2) 0.0100(19) -0.0034(18)
C11 0.0168(19) 0.021(2) 0.014(2) 0.0039(18) 0.0102(18) 0.0005(17)
C12 0.029(3) 0.019(2) 0.024(2) 0.001(2) 0.019(2) 0.004(2)
C13 0.038(3) 0.015(2) 0.030(3) -0.005(2) 0.023(2) 0.005(2)
C14 0.027(2) 0.022(3) 0.026(3) -0.003(2) 0.017(2) -0.006(2)
C15 0.019(2) 0.018(2) 0.019(3) 0.0019(19) 0.010(2) 0.0012(18)
C16 0.022(2) 0.013(2) 0.031(3) 0.000(2) 0.018(2) -0.002(2)
C17 0.036(3) 0.028(3) 0.011(2) 0.007(2) 0.008(2) -0.006(2)
C18 0.050(3) 0.027(3) 0.021(3) -0.005(2) 0.024(3) -0.007(3)
C19 0.044(3) 0.025(3) 0.033(3) -0.008(2) 0.030(3) -0.007(2)
C20 0.026(2) 0.019(3) 0.025(3) 0.000(2) 0.018(2) -0.006(2)
C21 0.033(3) 0.037(3) 0.031(3) 0.004(3) 0.014(2) 0.001(3)
C22 0.033(3) 0.063(5) 0.022(3) 0.006(3) 0.008(3) 0.004(3)
C23 0.039(3) 0.084(6) 0.017(3) -0.002(3) 0.009(3) -0.011(4)
C24 0.032(3) 0.044(4) 0.023(3) -0.005(3) 0.016(2) -0.004(3)
C25 0.042(3) 0.037(3) 0.033(3) -0.018(2) 0.023(2) -0.009(2)
C26 0.085(4) 0.035(3) 0.034(3) -0.007(3) 0.031(3) -0.008(3)
C27 0.079(5) 0.071(5) 0.062(4) -0.029(4) 0.031(4) 0.018(4)
C28 0.053(3) 0.042(3) 0.037(3) 0.013(3) 0.030(3) 0.025(3)
C29 0.029(3) 0.063(4) 0.033(3) 0.018(3) 0.012(3) 0.000(3)
C30 0.043(3) 0.024(3) 0.029(3) 0.005(2) 0.004(3) -0.002(3)
C31 0.038(3) 0.033(3) 0.032(3) 0.008(3) 0.015(3) 0.009(3)
C32 0.024(2) 0.030(3) 0.024(3) 0.000(2) 0.010(2) 0.007(2)

loop_
_atom_type_symbol
_atom_type_description
_atom_type_scat_dispersion_real
_atom_type_scat_dispersion_imag
_atom_type_scat_source
C C 0.0033 0.0016 'International Tables Vol C Tables 4.2.6.8 and 6.1.1.4'
H H 0.0000 0.0000 'International Tables Vol C Tables 4.2.6.8 and 6.1.1.4'
B B 0.0013 0.0007 'International Tables Vol C Tables 4.2.6.8 and 6.1.1.4'
Ba Ba -0.3244 2.2819 'International Tables Vol C Tables 4.2.6.8 and 6.1.1.4'
N N 0.0061 0.0033 'International Tables Vol C Tables 4.2.6.8 and 6.1.1.4'
O O 0.0106 0.0060 'International Tables Vol C Tables 4.2.6.8 and 6.1.1.4'
S S 0.1246 0.1234 'International Tables Vol C Tables 4.2.6.8 and 6.1.1.4'

loop_
_geom_angle_atom_site_label_1
_geom_angle_atom_site_label_2
_geom_angle_atom_site_label_3
_geom_angle
S1 Ba1 S2 102.43(3)
S1 Ba1 S3 74.66(3)
S1 Ba1 S4 163.05(3)
S2 Ba1 S3 154.43(3)
S4 Ba1 S2 75.42(3)
S4 Ba1 S3 99.86(3)
O1 Ba1 S1 83.62(9)
O1 Ba1 S2 77.31(8)
O1 Ba1 S3 77.12(8)
O1 Ba1 S4 79.50(9)
O1 Ba1 O2 148.94(11)
O1 Ba1 O3 142.01(11)
O2 Ba1 S1 76.09(7)
O2 Ba1 S2 129.67(8)
O2 Ba1 S3 74.99(8)
O2 Ba1 S4 118.53(7)
O2 Ba1 O3 69.05(9)
O3 Ba1 S1 119.81(7)
O3 Ba1 S2 68.99(7)
O3 Ba1 S3 134.99(7)
O3 Ba1 S4 75.57(7)
C5 S1 Ba1 90.49(14)
C10 S2 Ba1 118.34(15)
C11 S3 Ba1 117.46(14)
C20 S4 Ba1 94.67(15)
H1A B1 H1B 107.9
N1 B1 H1A 109.2
N1 B1 H1B 109.2
N2 B1 H1A 109.2
N2 B1 H1B 109.2
N2 B1 N1 112.1(4)
H2A B2 H2B 108.1
N3 B2 H2A 109.6
N3 B2 H2B 109.6
N3 B2 N4 110.3(4)
N4 B2 H2A 109.6
N4 B2 H2B 109.6
C1 N1 B1 120.4(4)
C5 N1 B1 119.3(4)
C5 N1 C1 120.1(4)
C6 N2 B1 117.0(3)
C6 N2 C10 120.7(4)
C10 N2 B1 122.2(4)
C11 N3 B2 122.7(3)
C15 N3 B2 118.1(3)
C15 N3 C11 119.0(4)
C16 N4 B2 121.3(4)
C16 N4 C20 119.2(4)
C20 N4 B2 119.1(3)
C21 O1 Ba1 125.5(3)
C24 O1 Ba1 124.9(3)
C24 O1 C21 109.6(3)
C25 O2 Ba1 117.6(3)
C25 O2 C28 106.7(4)
C28 O2 Ba1 123.7(3)
C29 O3 Ba1 122.1(3)
C32 O3 Ba1 122.0(2)
C32 O3 C29 107.4(4)
N1 C1 H1 118.7
N1 C1 C2 122.7(5)
C2 C1 H1 118.7
C1 C2 H2 121.1
C1 C2 C3 117.7(5)
C3 C2 H2 121.1
C2 C3 H3 119.9
C4 C3 C2 120.2(5)
C4 C3 H3 119.9
C3 C4 H4 119.3
C3 C4 C5 121.3(5)
C5 C4 H4 119.3
N1 C5 S1 121.9(3)
N1 C5 C4 117.7(4)
C4 C5 S1 120.4(4)
N2 C6 H6 118.7
C7 C6 N2 122.7(4)
C7 C6 H6 118.7
C6 C7 H7 121.2
C6 C7 C8 117.6(5)
C8 C7 H7 121.2
C7 C8 H8 120.0
C9 C8 C7 120.0(4)
C9 C8 H8 120.0
C8 C9 H9 118.8
C8 C9 C10 122.5(4)
C10 C9 H9 118.8
N2 C10 S2 122.7(3)
N2 C10 C9 116.4(4)
C9 C10 S2 120.8(3)
N3 C11 S3 121.1(3)
N3 C11 C12 117.1(4)
C12 C11 S3 121.8(3)
C11 C12 H12 118.9
C13 C12 C11 122.3(4)
C13 C12 H12 118.9
C12 C13 H13 119.9
C12 C13 C14 120.1(4)
C14 C13 H13 119.9
C13 C14 H14 121.7
C15 C14 C13 116.5(5)
C15 C14 H14 121.7
N3 C15 H15 117.6
C14 C15 N3 124.9(4)
C14 C15 H15 117.6
N4 C16 H16 118.5
N4 C16 C17 122.9(4)
C17 C16 H16 118.5
C16 C17 H17 120.6
C16 C17 C18 118.7(5)
C18 C17 H17 120.6
C17 C18 H18 120.6
C19 C18 C17 118.9(5)
C19 C18 H18 120.6
C18 C19 H19 118.9
C18 C19 C20 122.3(5)
C20 C19 H19 118.9
N4 C20 S4 120.4(3)
N4 C20 C19 117.7(4)
C19 C20 S4 121.8(4)
O1 C21 H21A 110.7
O1 C21 H21B 110.7
O1 C21 C22 105.4(4)
H21A C21 H21B 108.8
C22 C21 H21A 110.7
C22 C21 H21B 110.7
C21 C22 H22A 111.4
C21 C22 H22B 111.4
H22A C22 H22B 109.2
C23 C22 C21 102.0(5)
C23 C22 H22A 111.4
C23 C22 H22B 111.4
C22 C23 H23A 111.2
C22 C23 H23B 111.2
C22 C23 C24 102.9(5)
H23A C23 H23B 109.1
C24 C23 H23A 111.2
C24 C23 H23B 111.2
O1 C24 C23 105.8(4)
O1 C24 H24A 110.6
O1 C24 H24B 110.6
C23 C24 H24A 110.6
C23 C24 H24B 110.6
H24A C24 H24B 108.7
O2 C25 H25A 110.7
O2 C25 H25B 110.7
O2 C25 C26 105.0(4)
H25A C25 H25B 108.8
C26 C25 H25A 110.7
C26 C25 H25B 110.7
C25 C26 H26A 111.2
C25 C26 H26B 111.2
C25 C26 C27 102.6(6)
H26A C26 H26B 109.2
C27 C26 H26A 111.2
C27 C26 H26B 111.2
C26 C27 H27A 110.9
C26 C27 H27B 110.9
H27A C27 H27B 109.0
C28 C27 C26 104.1(5)
C28 C27 H27A 110.9
C28 C27 H27B 110.9
O2 C28 C27 107.7(5)
O2 C28 H28A 110.2
O2 C28 H28B 110.2
C27 C28 H28A 110.2
C27 C28 H28B 110.2
H28A C28 H28B 108.5
O3 C29 H29A 110.3
O3 C29 H29B 110.3
O3 C29 C30 106.9(4)
H29A C29 H29B 108.6
C30 C29 H29A 110.3
C30 C29 H29B 110.3
C29 C30 H30A 111.5
C29 C30 H30B 111.5
C29 C30 C31 101.3(4)
H30A C30 H30B 109.3
C31 C30 H30A 111.5
C31 C30 H30B 111.5
C30 C31 H31A 111.5
C30 C31 H31B 111.5
H31A C31 H31B 109.3
C32 C31 C30 101.2(4)
C32 C31 H31A 111.5
C32 C31 H31B 111.5
O3 C32 C31 105.9(4)
O3 C32 H32A 110.5
O3 C32 H32B 110.5
C31 C32 H32A 110.5
C31 C32 H32B 110.5
H32A C32 H32B 108.7

loop_
_geom_bond_atom_site_label_1
_geom_bond_atom_site_label_2
_geom_bond_distance
Ba1 S1 3.2554(11)
Ba1 S2 3.3459(12)
Ba1 S3 3.4494(12)
Ba1 S4 3.2728(12)
Ba1 O1 2.711(2)
Ba1 O2 2.794(3)
Ba1 O3 2.797(3)
S1 C5 1.722(5)
S2 C10 1.712(4)
S3 C11 1.705(4)
S4 C20 1.711(5)
B1 H1A 0.9700
B1 H1B 0.9700
B1 N1 1.570(6)
B1 N2 1.558(6)
B2 H2A 0.9700
B2 H2B 0.9700
B2 N3 1.545(5)
B2 N4 1.605(6)
N1 C1 1.361(6)
N1 C5 1.359(6)
N2 C6 1.373(6)
N2 C10 1.374(5)
N3 C11 1.386(5)
N3 C15 1.363(5)
N4 C16 1.361(5)
N4 C20 1.380(6)
O1 C21 1.443(5)
O1 C24 1.441(6)
O2 C25 1.431(5)
O2 C28 1.447(6)
O3 C29 1.452(6)
O3 C32 1.452(5)
C1 H1 0.9300
C1 C2 1.372(6)
C2 H2 0.9300
C2 C3 1.383(7)
C3 H3 0.9300
C3 C4 1.357(7)
C4 H4 0.9300
C4 C5 1.411(5)
C6 H6 0.9300
C6 C7 1.370(6)
C7 H7 0.9300
C7 C8 1.394(6)
C8 H8 0.9300
C8 C9 1.357(6)
C9 H9 0.9300
C9 C10 1.417(6)
C11 C12 1.411(6)
C12 H12 0.9300
C12 C13 1.349(6)
C13 H13 0.9300
C13 C14 1.411(6)
C14 H14 0.9300
C14 C15 1.352(6)
C15 H15 0.9300
C16 H16 0.9300
C16 C17 1.381(6)
C17 H17 0.9300
C17 C18 1.384(7)
C18 H18 0.9300
C18 C19 1.361(7)
C19 H19 0.9300
C19 C20 1.415(6)
C21 H21A 0.9700
C21 H21B 0.9700
C21 C22 1.527(7)
C22 H22A 0.9700
C22 H22B 0.9700
C22 C23 1.501(7)
C23 H23A 0.9700
C23 H23B 0.9700
C23 C24 1.517(7)
C24 H24A 0.9700
C24 H24B 0.9700
C25 H25A 0.9700
C25 H25B 0.9700
C25 C26 1.494(7)
C26 H26A 0.9700
C26 H26B 0.9700
C26 C27 1.503(8)
C27 H27A 0.9700
C27 H27B 0.9700
C27 C28 1.499(8)
C28 H28A 0.9700
C28 H28B 0.9700
C29 H29A 0.9700
C29 H29B 0.9700
C29 C30 1.496(7)
C30 H30A 0.9700
C30 H30B 0.9700
C30 C31 1.521(7)
C31 H31A 0.9700
C31 H31B 0.9700
C31 C32 1.503(6)
C32 H32A 0.9700
C32 H32B 0.9700

loop_
_geom_torsion_atom_site_label_1
_geom_torsion_atom_site_label_2
_geom_torsion_atom_site_label_3
_geom_torsion_atom_site_label_4
_geom_torsion
Ba1 S1 C5 N1 -58.7(4)
Ba1 S1 C5 C4 121.9(4)
Ba1 S2 C10 N2 -28.5(5)
Ba1 S2 C10 C9 153.2(3)
Ba1 S3 C11 N3 -29.8(4)
Ba1 S3 C11 C12 151.7(3)
Ba1 S4 C20 N4 -54.2(3)
Ba1 S4 C20 C19 124.4(4)
Ba1 O1 C21 C22 168.0(3)
Ba1 O1 C24 C23 168.2(3)
Ba1 O2 C25 C26 -112.0(4)
Ba1 O2 C28 C27 127.9(4)
Ba1 O3 C29 C30 -138.0(3)
Ba1 O3 C32 C31 164.6(3)
S3 C11 C12 C13 175.9(4)
B1 N1 C1 C2 -170.3(4)
B1 N1 C5 S1 -11.2(6)
B1 N1 C5 C4 168.2(4)
B1 N2 C6 C7 173.1(4)
B1 N2 C10 S2 9.0(6)
B1 N2 C10 C9 -172.6(4)
B2 N3 C11 S3 8.9(6)
B2 N3 C11 C12 -172.5(4)
B2 N3 C15 C14 174.1(5)
B2 N4 C16 C17 -170.2(4)
B2 N4 C20 S4 -13.9(5)
B2 N4 C20 C19 167.4(4)
N1 B1 N2 C6 103.8(4)
N1 B1 N2 C10 -80.4(5)
N1 C1 C2 C3 -0.1(7)
N2 B1 N1 C1 -6.6(6)
N2 B1 N1 C5 178.8(3)
N2 C6 C7 C8 0.6(7)
N3 B2 N4 C16 -5.1(5)
N3 B2 N4 C20 -177.9(3)
N3 C11 C12 C13 -2.6(7)
N4 B2 N3 C11 -80.9(5)
N4 B2 N3 C15 103.1(4)
N4 C16 C17 C18 1.8(7)
O1 C21 C22 C23 31.9(6)
O2 C25 C26 C27 -37.8(6)
O3 C29 C30 C31 -32.1(5)
C1 N1 C5 S1 174.2(3)
C1 N1 C5 C4 -6.3(6)
C1 C2 C3 C4 -1.5(8)
C2 C3 C4 C5 -0.9(8)
C3 C4 C5 S1 -175.7(4)
C3 C4 C5 N1 4.8(7)
C5 N1 C1 C2 4.2(7)
C6 N2 C10 S2 -175.2(3)
C6 N2 C10 C9 3.1(7)
C6 C7 C8 C9 1.2(7)
C7 C8 C9 C10 -0.8(7)
C8 C9 C10 S2 177.0(4)
C8 C9 C10 N2 -1.4(7)
C10 N2 C6 C7 -2.9(7)
C11 N3 C15 C14 -2.1(7)
C11 C12 C13 C14 0.2(7)
C12 C13 C14 C15 1.3(7)
C13 C14 C15 N3 -0.4(7)
C15 N3 C11 S3 -175.1(3)
C15 N3 C11 C12 3.5(6)
C16 N4 C20 S4 173.1(3)
C16 N4 C20 C19 -5.6(6)
C16 C17 C18 C19 -2.9(7)
C17 C18 C19 C20 -0.2(8)
C18 C19 C20 S4 -174.2(4)
C18 C19 C20 N4 4.5(7)
C20 N4 C16 C17 2.6(6)
C21 O1 C24 C23 -10.1(6)
C21 C22 C23 C24 -37.3(6)
C22 C23 C24 O1 30.1(6)
C24 O1 C21 C22 -13.7(6)
C25 O2 C28 C27 -13.5(6)
C25 C26 C27 C28 28.6(7)
C26 C27 C28 O2 -10.2(7)
C28 O2 C25 C26 32.1(6)
C29 O3 C32 C31 16.2(5)
C29 C30 C31 C32 40.6(5)
C30 C31 C32 O3 -35.6(5)
C32 O3 C29 C30 10.4(5)

loop_
_twin_individual_id
_twin_individual_mass_fraction_refined
1 0.6469(11)
2 0.3531(11)
